data_7130575
loop_
_publ_author_name
'Volk, Julia'
'Heinz, Myron'
'Leibold, Michael'
'Bruhn, Clemens'
'Bens, Tobias'
'Sarkar, Biprajit'
'Holthausen, Max C.'
'Siemeling, Ulrich'

_publ_section_title
;
 A crystalline cyclic (alkyl)(amino)carbene with a
 1,1&#x2018;-ferrocenylene backbone
;
_journal_name_full 'Chemical Communications'
_journal_paper_doi 10.1039/D2CC03871D
_journal_year 2022
_chemical_formula_moiety 'C33 H29 Au Cl Fe N'
_chemical_formula_sum 'C33 H29 Au Cl Fe N'
_chemical_formula_weight 727.84
_space_group_crystal_system monoclinic
_space_group_IT_number 14
_space_group_name_Hall '-P 2yn'
_space_group_name_H-M_alt 'P 1 21/n 1'
_atom_sites_solution_hydrogens geom
_atom_sites_solution_primary dual
_audit_creation_date 2022-05-09
_audit_creation_method
;
Olex2 1.5
(compiled 2022.04.07 svn.rca3783a0 for OlexSys, GUI svn.r6498)
;
_audit_update_record
;
2022-07-01 deposited with the CCDC.	2022-08-19 downloaded from the CCDC.
;
_cell_angle_alpha 90
_cell_angle_beta 98.956(3)
_cell_angle_gamma 90
_cell_formula_units_Z 4
_cell_length_a 14.0999(6)
_cell_length_b 12.5596(4)
_cell_length_c 14.9583(5)
_cell_measurement_reflns_used 55901
_cell_measurement_temperature 100
_cell_measurement_theta_max 32.65
_cell_measurement_theta_min 2.46
_cell_volume 2616.66(17)
_computing_cell_refinement
;
X-Area Recipe 1.37.0.0 (STOE, 2021)
;
_computing_data_collection
;
X-Area Pilatus3_SV 1.31.175.0 (STOE, 2021)
;
_computing_data_reduction
;
X-Area Integrate 2.5.1.0 (STOE, 2021)
X-Area LANA 2.6.2.0 (STOE, 2021)
;
_computing_molecular_graphics 'Olex2 1.5 (Dolomanov et al., 2009)'
_computing_publication_material
;
STOE & Cie GmbH, X-Area, software package for collecting single-crystal or
multi-domain crystal data on STOE area-detector diffractometers, for image 
processing, for the correction and scaling of reflection intensities and 
for outlier rejection, version 2.0, Darmstadt 2021
;
_computing_structure_refinement 'SHELXL 2014/7 (Sheldrick, 2015)'
_computing_structure_solution 'SHELXT 2014/4 (Sheldrick, 2014)'
_diffrn_ambient_temperature 100
_diffrn_detector 'imaging plate area detector'
_diffrn_detector_area_resol_mean 5.81
_diffrn_detector_type 'STOE Imaging Plate'
_diffrn_measured_fraction_theta_full 0.997
_diffrn_measured_fraction_theta_max 0.873
_diffrn_measurement_details
;
 528 frames, detector distance = 40 mm
;
_diffrn_measurement_device '4-circle diffractometer'
_diffrn_measurement_device_type 'STOE STADI VARI'
_diffrn_measurement_method 'rotation method, \w scans'
_diffrn_radiation_collimation '1.2 0.6 mm diameter'
_diffrn_radiation_monochromator 'Graded multilayer mirror'
_diffrn_radiation_polarisn_norm 0
_diffrn_radiation_probe x-ray
_diffrn_radiation_type 'Mo K\a'
_diffrn_radiation_wavelength 0.71073
_diffrn_reflns_av_R_equivalents 0.0251
_diffrn_reflns_av_unetI/netI 0.0279
_diffrn_reflns_Laue_measured_fraction_full 0.997
_diffrn_reflns_Laue_measured_fraction_max 0.873
_diffrn_reflns_limit_h_max 18
_diffrn_reflns_limit_h_min -20
_diffrn_reflns_limit_k_max 15
_diffrn_reflns_limit_k_min -18
_diffrn_reflns_limit_l_max 20
_diffrn_reflns_limit_l_min -20
_diffrn_reflns_number 26745
_diffrn_reflns_point_group_measured_fraction_full 0.997
_diffrn_reflns_point_group_measured_fraction_max 0.873
_diffrn_reflns_theta_full 25.242
_diffrn_reflns_theta_max 32.471
_diffrn_reflns_theta_min 2.458
_diffrn_source 'Mo Genix'
_diffrn_source_current 1.00
_diffrn_source_power 0.050
_diffrn_source_voltage 50
_exptl_absorpt_coefficient_mu 6.281
_exptl_absorpt_correction_T_max 0.2663
_exptl_absorpt_correction_T_min 0.2501
_exptl_absorpt_correction_type multi-scan
_exptl_absorpt_process_details
;
STOE X-Red32, absorption correction by Gaussian integration, analogous to
P. Coppens, "The Evaluation of Absorption and Extinction in Single-Crystal
Structure Analysis", published in: F. R. Ahmed (Editor), "Crystallographic
Computing", Munksgaard, Copenhagen (1970), 255 - 270. Afterwards scaling of
reflection intensities was performed within STOE LANA. J. Koziskova, F. Hahn,
J. Richter, J. Kozisek, Acta Chimica Slovaca, vol. 9, no. 2, 2016, pp. 136-140.
;
_exptl_crystal_colour orange
_exptl_crystal_colour_primary orange
_exptl_crystal_density_diffrn 1.848
_exptl_crystal_density_method 'not measured'
_exptl_crystal_description block
_exptl_crystal_F_000 1424
_exptl_crystal_size_max 0.22
_exptl_crystal_size_mid 0.213
_exptl_crystal_size_min 0.21
_refine_diff_density_max 1.282
_refine_diff_density_min -1.755
_refine_diff_density_rms 0.140
_refine_ls_extinction_method none
_refine_ls_goodness_of_fit_ref 1.019
_refine_ls_hydrogen_treatment constr
_refine_ls_matrix_type full
_refine_ls_number_parameters 337
_refine_ls_number_reflns 8262
_refine_ls_number_restraints 0
_refine_ls_restrained_S_all 1.019
_refine_ls_R_factor_all 0.0363
_refine_ls_R_factor_gt 0.0255
_refine_ls_shift/su_max 0.001
_refine_ls_shift/su_mean 0.000
_refine_ls_structure_factor_coef Fsqd
_refine_ls_weighting_details 'w=1/[\s^2^(Fo^2^)+(0.0371P)^2^+0.5810P] where P=(Fo^2^+2Fc^2^)/3'
_refine_ls_weighting_scheme calc
_refine_ls_wR_factor_gt 0.0582
_refine_ls_wR_factor_ref 0.0615
_reflns_Friedel_coverage 0.000
_reflns_number_gt 6923
_reflns_number_total 8262
_reflns_threshold_expression 'I > 2\s(I)'
_cod_data_source_file d2cc03871d2.cif
_cod_data_source_block sv1236
_cod_database_code 7130575
_shelx_shelxl_version_number 2014/7
_shelx_space_group_comment
;
The symmetry employed for this shelxl refinement is uniquely defined
by the following loop, which should always be used as a source of
symmetry information in preference to the above space-group names.
They are only intended as comments.
;
_olex2_refinement_description
;
1. Fixed Uiso
 At 1.2 times of:
  All C(H) groups
 At 1.5 times of:
  All C(H,H,H) groups
2.a Aromatic/amide H refined with riding coordinates:
 C4(H4), C5(H5), C6(H6), C7(H7), C9(H9), C10(H10), C11(H11), C12(H12),
 C15(H15), C17(H17), C23(H23), C24(H24), C25(H25), C26(H26), C27(H27), C29(H29),
  C30(H30), C31(H31), C32(H32), C33(H33)
2.b Idealised Me refined as rotating group:
 C19(H19A,H19B,H19C), C20(H20A,H20B,H20C), C21(H21A,H21B,H21C)
;
_olex2_submission_special_instructions 'No special instructions were received'
_stoe_detector_distance '40.0 mm'
_stoe_detector_pixelsize_x '0.172 mm'
_stoe_detector_pixelsize_y '0.172 mm'
_stoe_detector_size_x '7.0 cm'
_stoe_detector_size_y '8.4 cm'
_stoe_evaluation_integration_a 8.0
_stoe_evaluation_integration_b -2.0
_stoe_evaluation_integration_ems 0.030
_stoe_evaluation_lana_bis_l_even_max -
_stoe_evaluation_lana_bis_l_odd_max -
_stoe_evaluation_lana_bos_l_even_max -
_stoe_evaluation_lana_bos_l_odd_max -
_stoe_evaluation_lana_completeness 87.2
_stoe_evaluation_lana_dxs_max_order 1
_stoe_evaluation_lana_dys_max_order 1
_stoe_evaluation_lana_fs_max_order 3
_stoe_evaluation_lana_max_2theta_available 65.0
_stoe_evaluation_lana_max_2theta_desired 65.0
_stoe_evaluation_lana_mean_redundancy 4.0
_stoe_evaluation_lana_number_refls_after_or 33305
_stoe_evaluation_lana_number_refls_outliers 0
_stoe_evaluation_lana_number_refls_total 33305
_stoe_evaluation_lana_number_refls_unique 8264
_stoe_evaluation_lana_number_refls_written 26751
_stoe_evaluation_lana_or_c1 0.035
_stoe_evaluation_lana_or_c2 0
_stoe_evaluation_lana_or_c3 0
_stoe_evaluation_lana_or_c4 0.7
_stoe_evaluation_lana_point_group 2/m
_stoe_evaluation_lana_table
;
#----------------------------------------------------------------------------
2Theta           7.8   14.6   21.4   28.2   35.0   41.8   48.6   55.4   62.2
#----------------------------------------------------------------------------
<Resolution>    0.00   0.51   0.00   0.00   0.44   0.00   0.41   0.47   0.46
N(total)         408   1517   2542   3051   5562   6642   6161   5857   1565
<Redundancy>     5.8    5.8    4.9    3.3    4.1    3.7    2.8    2.2    1.3
Complet. [%%]       -      -      -      -      -      -      -      -      -
<I/sigma>    39739.136884.528314.418415.616673.913580.6 6336.5 4208.2  853.7
R(int)         0.000  0.000  0.000  0.000  0.000  0.000  0.000  0.000  0.000
#----------------------------------------------------------------------------
;
_stoe_measurement_identifier sv1236
_stoe_measurement_max_exposure_per_frame '20.0 s'
_stoe_measurement_mean_exposure_per_frame '20.0 s'
_stoe_measurement_min_exposure_per_frame '20.0 s'
_stoe_measurement_total_exposure_time '2.9 h'
_stoe_measurement_total_frame_number 528
_stoe_measurement_total_run_number 11
_stoe_measurement_tube_power '50.0 W'

loop_
_space_group_symop_operation_xyz
'x, y, z'
'-x+1/2, y+1/2, -z+1/2'
'-x, -y, -z'
'x-1/2, -y-1/2, z-1/2'

loop_
_atom_site_label
_atom_site_type_symbol
_atom_site_fract_x
_atom_site_fract_y
_atom_site_fract_z
_atom_site_U_iso_or_equiv
_atom_site_adp_type
_atom_site_occupancy
_atom_site_site_symmetry_order
_atom_site_calc_flag
_atom_site_refinement_flags_posn
_atom_site_refinement_flags_adp
_atom_site_refinement_flags_occupancy
_atom_site_disorder_assembly
_atom_site_disorder_group
Au1 Au 0.66290(2) 0.49204(2) 0.38465(2) 0.01349(3) Uani 1 1 d . . . . .
C1 C 0.61982(18) 0.34130(18) 0.36681(17) 0.0132(4) Uani 1 1 d . . . . .
Cl1 Cl 0.70998(5) 0.66481(5) 0.41340(5) 0.02263(14) Uani 1 1 d . . . . .
Fe1 Fe 0.53955(3) 0.08623(3) 0.31228(3) 0.01507(8) Uani 1 1 d . . . . .
N1 N 0.53487(15) 0.32396(16) 0.31719(14) 0.0134(4) Uani 1 1 d . . . . .
C2 C 0.68229(18) 0.24961(19) 0.41552(17) 0.0137(4) Uani 1 1 d . . . . .
C3 C 0.66668(17) 0.1386(2) 0.37302(17) 0.0151(5) Uani 1 1 d . . . . .
C4 C 0.64148(19) 0.0431(2) 0.41759(19) 0.0184(5) Uani 1 1 d . . . . .
H4 H 0.6343 0.0374 0.4795 0.022 Uiso 1 1 calc R U . . .
C5 C 0.6292(2) -0.0411(2) 0.3528(2) 0.0237(6) Uani 1 1 d . . . . .
H5 H 0.6116 -0.1123 0.3641 0.028 Uiso 1 1 calc R U . . .
C6 C 0.6476(2) -0.0008(2) 0.2695(2) 0.0241(6) Uani 1 1 d . . . . .
H6 H 0.6449 -0.0402 0.2150 0.029 Uiso 1 1 calc R U . . .
C7 C 0.67106(18) 0.1094(2) 0.28098(19) 0.0190(5) Uani 1 1 d . . . . .
H7 H 0.6869 0.1557 0.2353 0.023 Uiso 1 1 calc R U . . .
C8 C 0.47993(17) 0.22610(19) 0.30328(17) 0.0146(5) Uani 1 1 d . . . . .
C9 C 0.44009(18) 0.16480(19) 0.36967(18) 0.0169(5) Uani 1 1 d . . . . .
H9 H 0.4425 0.1819 0.4319 0.020 Uiso 1 1 calc R U . . .
C10 C 0.39616(18) 0.0734(2) 0.32414(19) 0.0193(5) Uani 1 1 d . . . . .
H10 H 0.3651 0.0177 0.3514 0.023 Uiso 1 1 calc R U . . .
C11 C 0.40645(19) 0.0791(2) 0.23150(19) 0.0199(5) Uani 1 1 d . . . . .
H11 H 0.3841 0.0278 0.1864 0.024 Uiso 1 1 calc R U . . .
C12 C 0.45608(19) 0.1751(2) 0.21752(18) 0.0183(5) Uani 1 1 d . . . . .
H12 H 0.4706 0.2005 0.1614 0.022 Uiso 1 1 calc R U . . .
C13 C 0.48591(17) 0.41111(19) 0.26285(17) 0.0144(5) Uani 1 1 d . . . . .
C14 C 0.51599(18) 0.4362(2) 0.18048(18) 0.0165(5) Uani 1 1 d . . . . .
C15 C 0.4618(2) 0.5109(2) 0.12584(19) 0.0192(5) Uani 1 1 d . . . . .
H15 H 0.4808 0.5292 0.0696 0.023 Uiso 1 1 calc R U . . .
C16 C 0.38083(19) 0.5599(2) 0.15017(18) 0.0183(5) Uani 1 1 d . . . . .
C17 C 0.35618(18) 0.5353(2) 0.23420(18) 0.0169(5) Uani 1 1 d . . . . .
H17 H 0.3027 0.5700 0.2529 0.020 Uiso 1 1 calc R U . . .
C18 C 0.40768(18) 0.4609(2) 0.29199(17) 0.0150(5) Uani 1 1 d . . . . .
C19 C 0.6038(2) 0.3876(2) 0.15063(19) 0.0232(6) Uani 1 1 d . . . . .
H19A H 0.6579 0.3915 0.2003 0.035 Uiso 1 1 calc R U . . .
H19B H 0.6197 0.4268 0.0983 0.035 Uiso 1 1 calc R U . . .
H19C H 0.5908 0.3130 0.1339 0.035 Uiso 1 1 calc R U . . .
C20 C 0.3210(2) 0.6364(2) 0.08680(19) 0.0216(5) Uani 1 1 d . . . . .
H20A H 0.3633 0.6817 0.0571 0.032 Uiso 1 1 calc R U . . .
H20B H 0.2825 0.6809 0.1213 0.032 Uiso 1 1 calc R U . . .
H20C H 0.2783 0.5961 0.0409 0.032 Uiso 1 1 calc R U . . .
C21 C 0.37924(19) 0.4388(2) 0.38286(18) 0.0189(5) Uani 1 1 d . . . . .
H21A H 0.3678 0.3624 0.3887 0.028 Uiso 1 1 calc R U . . .
H21B H 0.3205 0.4782 0.3885 0.028 Uiso 1 1 calc R U . . .
H21C H 0.4309 0.4615 0.4306 0.028 Uiso 1 1 calc R U . . .
C22 C 0.66079(18) 0.24426(18) 0.51380(17) 0.0138(4) Uani 1 1 d . . . . .
C23 C 0.57711(18) 0.28509(19) 0.53906(17) 0.0147(5) Uani 1 1 d . . . . .
H23 H 0.5332 0.3229 0.4958 0.018 Uiso 1 1 calc R U . . .
C24 C 0.55635(19) 0.2717(2) 0.62637(18) 0.0179(5) Uani 1 1 d . . . . .
H24 H 0.4980 0.2983 0.6419 0.022 Uiso 1 1 calc R U . . .
C25 C 0.62185(19) 0.2191(2) 0.69083(18) 0.0180(5) Uani 1 1 d . . . . .
H25 H 0.6080 0.2087 0.7504 0.022 Uiso 1 1 calc R U . . .
C26 C 0.70720(19) 0.1819(2) 0.66764(18) 0.0179(5) Uani 1 1 d . . . . .
H26 H 0.7529 0.1485 0.7122 0.022 Uiso 1 1 calc R U . . .
C27 C 0.72677(18) 0.19314(19) 0.57991(18) 0.0161(5) Uani 1 1 d . . . . .
H27 H 0.7851 0.1661 0.5646 0.019 Uiso 1 1 calc R U . . .
C28 C 0.78914(17) 0.28259(19) 0.41845(17) 0.0143(5) Uani 1 1 d . . . . .
C29 C 0.84807(18) 0.2387(2) 0.36145(18) 0.0179(5) Uani 1 1 d . . . . .
H29 H 0.8224 0.1876 0.3175 0.021 Uiso 1 1 calc R U . . .
C30 C 0.94444(19) 0.2689(2) 0.3680(2) 0.0218(5) Uani 1 1 d . . . . .
H30 H 0.9832 0.2385 0.3281 0.026 Uiso 1 1 calc R U . . .
C31 C 0.98400(19) 0.3426(2) 0.4319(2) 0.0215(6) Uani 1 1 d . . . . .
H31 H 1.0497 0.3623 0.4367 0.026 Uiso 1 1 calc R U . . .
C32 C 0.92583(19) 0.3870(2) 0.48883(18) 0.0185(5) Uani 1 1 d . . . . .
H32 H 0.9519 0.4379 0.5329 0.022 Uiso 1 1 calc R U . . .
C33 C 0.83040(19) 0.35813(19) 0.48208(17) 0.0165(5) Uani 1 1 d . . . . .
H33 H 0.7918 0.3901 0.5214 0.020 Uiso 1 1 calc R U . . .

loop_
_atom_site_aniso_label
_atom_site_aniso_U_11
_atom_site_aniso_U_22
_atom_site_aniso_U_33
_atom_site_aniso_U_23
_atom_site_aniso_U_13
_atom_site_aniso_U_12
Au1 0.01388(5) 0.01200(5) 0.01474(5) -0.00031(3) 0.00271(3) -0.00108(3)
C1 0.0136(11) 0.0122(10) 0.0146(12) -0.0003(8) 0.0047(9) 0.0000(8)
Cl1 0.0267(3) 0.0143(3) 0.0278(4) -0.0027(2) 0.0070(3) -0.0050(2)
Fe1 0.01358(16) 0.01320(16) 0.01830(18) -0.00235(13) 0.00205(14) -0.00079(12)
N1 0.0150(10) 0.0133(9) 0.0125(10) 0.0000(7) 0.0042(8) 0.0008(7)
C2 0.0129(10) 0.0145(11) 0.0139(11) 0.0003(9) 0.0028(9) -0.0008(8)
C3 0.0119(11) 0.0156(11) 0.0172(12) -0.0012(9) 0.0007(9) -0.0004(9)
C4 0.0183(12) 0.0147(11) 0.0212(13) 0.0016(10) -0.0003(10) -0.0007(9)
C5 0.0180(13) 0.0136(11) 0.0375(17) -0.0048(11) -0.0025(12) 0.0011(10)
C6 0.0173(12) 0.0229(14) 0.0325(16) -0.0105(11) 0.0052(11) 0.0012(10)
C7 0.0142(11) 0.0197(12) 0.0241(14) -0.0061(10) 0.0066(10) -0.0005(9)
C8 0.0126(11) 0.0148(11) 0.0162(12) 0.0001(9) 0.0015(9) 0.0004(8)
C9 0.0141(11) 0.0168(11) 0.0198(13) -0.0025(9) 0.0029(10) -0.0009(9)
C10 0.0151(12) 0.0165(11) 0.0256(14) -0.0007(10) 0.0007(10) -0.0034(9)
C11 0.0156(12) 0.0204(12) 0.0226(14) -0.0031(10) -0.0007(10) -0.0015(9)
C12 0.0170(12) 0.0207(12) 0.0163(12) -0.0023(9) 0.0002(10) -0.0007(9)
C13 0.0127(11) 0.0135(11) 0.0162(12) 0.0006(9) 0.0003(9) -0.0014(8)
C14 0.0155(11) 0.0172(11) 0.0171(12) -0.0009(9) 0.0029(10) -0.0004(9)
C15 0.0215(13) 0.0214(12) 0.0144(12) 0.0014(9) 0.0016(10) 0.0001(10)
C16 0.0174(12) 0.0153(11) 0.0207(13) -0.0003(9) -0.0017(10) -0.0031(9)
C17 0.0152(11) 0.0140(11) 0.0207(13) -0.0009(9) 0.0002(10) 0.0001(9)
C18 0.0141(11) 0.0140(11) 0.0170(12) -0.0025(9) 0.0021(9) -0.0006(9)
C19 0.0231(14) 0.0281(14) 0.0207(14) 0.0050(11) 0.0106(11) 0.0049(11)
C20 0.0205(13) 0.0225(13) 0.0205(13) 0.0042(10) -0.0007(11) 0.0008(10)
C21 0.0208(13) 0.0197(12) 0.0173(13) 0.0013(9) 0.0068(10) 0.0038(10)
C22 0.0158(11) 0.0117(10) 0.0138(11) 0.0006(8) 0.0018(9) -0.0026(8)
C23 0.0131(11) 0.0147(11) 0.0160(12) 0.0000(9) 0.0012(9) -0.0014(8)
C24 0.0179(12) 0.0171(11) 0.0202(13) -0.0034(9) 0.0071(10) 0.0009(9)
C25 0.0195(12) 0.0180(12) 0.0169(12) -0.0002(9) 0.0041(10) -0.0005(9)
C26 0.0199(12) 0.0164(11) 0.0165(12) 0.0025(9) -0.0006(10) 0.0010(9)
C27 0.0151(11) 0.0147(11) 0.0184(12) 0.0000(9) 0.0023(9) 0.0010(9)
C28 0.0109(10) 0.0148(11) 0.0175(12) 0.0008(9) 0.0027(9) 0.0008(8)
C29 0.0156(12) 0.0163(11) 0.0225(13) -0.0030(9) 0.0059(10) -0.0009(9)
C30 0.0164(12) 0.0200(12) 0.0309(15) 0.0024(11) 0.0094(11) 0.0026(10)
C31 0.0142(12) 0.0176(12) 0.0330(16) 0.0047(11) 0.0043(11) -0.0009(9)
C32 0.0174(12) 0.0163(11) 0.0210(13) 0.0031(9) 0.0002(10) -0.0028(9)
C33 0.0181(12) 0.0154(11) 0.0163(12) 0.0015(9) 0.0035(10) 0.0003(9)

loop_
_atom_type_symbol
_atom_type_description
_atom_type_scat_dispersion_real
_atom_type_scat_dispersion_imag
_atom_type_scat_source
C C 0.0033 0.0016 'International Tables Vol C Tables 4.2.6.8 and 6.1.1.4'
H H 0.0000 0.0000 'International Tables Vol C Tables 4.2.6.8 and 6.1.1.4'
Au Au -2.0133 8.8022 'International Tables Vol C Tables 4.2.6.8 and 6.1.1.4'
Cl Cl 0.1484 0.1585 'International Tables Vol C Tables 4.2.6.8 and 6.1.1.4'
Fe Fe 0.3463 0.8444 'International Tables Vol C Tables 4.2.6.8 and 6.1.1.4'
N N 0.0061 0.0033 'International Tables Vol C Tables 4.2.6.8 and 6.1.1.4'

loop_
_exptl_crystal_face_index_h
_exptl_crystal_face_index_k
_exptl_crystal_face_index_l
_exptl_crystal_face_perp_dist
5 -4 -3 0.0960
-4 3 3 0.1080
-5 -1 -8 0.1080
3 0 5 0.1020
4 5 -3 0.1210
-4 -5 3 0.0940

loop_
_geom_angle_atom_site_label_1
_geom_angle_atom_site_label_2
_geom_angle_atom_site_label_3
_geom_angle
_geom_angle_site_symmetry_1
_geom_angle_site_symmetry_3
_geom_angle_publ_flag
C1 Au1 Cl1 176.67(7) . . ?
N1 C1 Au1 117.45(17) . . ?
N1 C1 C2 122.4(2) . . ?
C2 C1 Au1 120.03(17) . . ?
C3 Fe1 C4 42.00(10) . . ?
C3 Fe1 C5 69.89(10) . . ?
C3 Fe1 C6 70.10(11) . . ?
C3 Fe1 C7 42.13(10) . . ?
C3 Fe1 C9 106.32(10) . . ?
C3 Fe1 C10 144.22(11) . . ?
C3 Fe1 C11 161.94(10) . . ?
C3 Fe1 C12 121.32(10) . . ?
C4 Fe1 C5 40.68(11) . . ?
C4 Fe1 C6 68.34(12) . . ?
C4 Fe1 C10 119.77(11) . . ?
C4 Fe1 C11 155.24(11) . . ?
C6 Fe1 C5 39.83(12) . . ?
C6 Fe1 C10 140.21(11) . . ?
C6 Fe1 C11 116.35(12) . . ?
C7 Fe1 C4 69.60(11) . . ?
C7 Fe1 C5 68.62(11) . . ?
C7 Fe1 C6 41.15(10) . . ?
C7 Fe1 C9 139.48(10) . . ?
C7 Fe1 C10 170.61(11) . . ?
C7 Fe1 C11 131.15(11) . . ?
C7 Fe1 C12 102.36(11) . . ?
C8 Fe1 C3 94.70(10) . . ?
C8 Fe1 C4 122.70(11) . . ?
C8 Fe1 C5 163.08(11) . . ?
C8 Fe1 C6 142.43(11) . . ?
C8 Fe1 C7 105.00(11) . . ?
C8 Fe1 C9 42.59(10) . . ?
C8 Fe1 C10 69.98(10) . . ?
C8 Fe1 C11 69.84(10) . . ?
C8 Fe1 C12 42.00(10) . . ?
C9 Fe1 C4 104.80(11) . . ?
C9 Fe1 C5 133.47(12) . . ?
C9 Fe1 C6 172.88(12) . . ?
C9 Fe1 C10 40.95(10) . . ?
C9 Fe1 C11 69.00(11) . . ?
C9 Fe1 C12 70.21(11) . . ?
C10 Fe1 C5 118.44(11) . . ?
C10 Fe1 C11 40.11(11) . . ?
C11 Fe1 C5 126.48(11) . . ?
C12 Fe1 C4 161.84(10) . . ?
C12 Fe1 C5 152.96(12) . . ?
C12 Fe1 C6 116.90(12) . . ?
C12 Fe1 C10 68.52(11) . . ?
C12 Fe1 C11 40.69(10) . . ?
C1 N1 C8 129.5(2) . . ?
C1 N1 C13 119.5(2) . . ?
C8 N1 C13 110.93(19) . . ?
C3 C2 C1 116.3(2) . . ?
C3 C2 C22 108.51(19) . . ?
C3 C2 C28 109.23(19) . . ?
C22 C2 C1 107.21(19) . . ?
C22 C2 C28 108.5(2) . . ?
C28 C2 C1 106.88(19) . . ?
C2 C3 Fe1 123.39(17) . . ?
C4 C3 Fe1 70.57(15) . . ?
C4 C3 C2 126.4(2) . . ?
C7 C3 Fe1 69.39(14) . . ?
C7 C3 C2 127.2(2) . . ?
C7 C3 C4 106.3(2) . . ?
Fe1 C4 H4 127.3 . . ?
C3 C4 Fe1 67.43(14) . . ?
C3 C4 H4 125.8 . . ?
C5 C4 Fe1 71.06(17) . . ?
C5 C4 C3 108.4(3) . . ?
C5 C4 H4 125.8 . . ?
Fe1 C5 H5 127.9 . . ?
C4 C5 Fe1 68.26(15) . . ?
C4 C5 H5 125.8 . . ?
C6 C5 Fe1 69.54(16) . . ?
C6 C5 C4 108.3(2) . . ?
C6 C5 H5 125.8 . . ?
Fe1 C6 H6 127.7 . . ?
C5 C6 Fe1 70.62(16) . . ?
C5 C6 H6 125.8 . . ?
C5 C6 C7 108.3(3) . . ?
C7 C6 Fe1 67.42(14) . . ?
C7 C6 H6 125.8 . . ?
Fe1 C7 H7 126.0 . . ?
C3 C7 Fe1 68.48(14) . . ?
C3 C7 H7 125.7 . . ?
C6 C7 Fe1 71.43(15) . . ?
C6 C7 C3 108.6(2) . . ?
C6 C7 H7 125.7 . . ?
N1 C8 Fe1 122.72(17) . . ?
C9 C8 Fe1 71.30(14) . . ?
C9 C8 N1 127.7(2) . . ?
C12 C8 Fe1 72.27(15) . . ?
C12 C8 N1 123.7(2) . . ?
C12 C8 C9 108.5(2) . . ?
Fe1 C9 H9 127.4 . . ?
C8 C9 Fe1 66.11(14) . . ?
C8 C9 H9 126.6 . . ?
C10 C9 Fe1 71.41(15) . . ?
C10 C9 C8 106.8(2) . . ?
C10 C9 H9 126.6 . . ?
Fe1 C10 H10 128.2 . . ?
C9 C10 Fe1 67.64(14) . . ?
C9 C10 H10 125.6 . . ?
C11 C10 Fe1 70.19(15) . . ?
C11 C10 C9 108.8(2) . . ?
C11 C10 H10 125.6 . . ?
Fe1 C11 H11 127.9 . . ?
C10 C11 Fe1 69.69(15) . . ?
C10 C11 H11 125.9 . . ?
C10 C11 C12 108.3(2) . . ?
C12 C11 Fe1 68.16(15) . . ?
C12 C11 H11 125.9 . . ?
Fe1 C12 H12 128.4 . . ?
C8 C12 Fe1 65.73(14) . . ?
C8 C12 H12 126.3 . . ?
C11 C12 Fe1 71.14(16) . . ?
C11 C12 C8 107.5(2) . . ?
C11 C12 H12 126.3 . . ?
C14 C13 N1 118.3(2) . . ?
C18 C13 N1 119.1(2) . . ?
C18 C13 C14 122.4(2) . . ?
C13 C14 C19 123.0(2) . . ?
C15 C14 C13 117.1(2) . . ?
C15 C14 C19 120.0(2) . . ?
C14 C15 H15 118.6 . . ?
C14 C15 C16 122.7(3) . . ?
C16 C15 H15 118.6 . . ?
C15 C16 C20 121.1(2) . . ?
C17 C16 C15 117.9(2) . . ?
C17 C16 C20 121.0(2) . . ?
C16 C17 H17 119.0 . . ?
C16 C17 C18 122.0(2) . . ?
C18 C17 H17 119.0 . . ?
C13 C18 C17 117.8(2) . . ?
C13 C18 C21 122.4(2) . . ?
C17 C18 C21 119.8(2) . . ?
C14 C19 H19A 109.5 . . ?
C14 C19 H19B 109.5 . . ?
C14 C19 H19C 109.5 . . ?
H19A C19 H19B 109.5 . . ?
H19A C19 H19C 109.5 . . ?
H19B C19 H19C 109.5 . . ?
C16 C20 H20A 109.5 . . ?
C16 C20 H20B 109.5 . . ?
C16 C20 H20C 109.5 . . ?
H20A C20 H20B 109.5 . . ?
H20A C20 H20C 109.5 . . ?
H20B C20 H20C 109.5 . . ?
C18 C21 H21A 109.5 . . ?
C18 C21 H21B 109.5 . . ?
C18 C21 H21C 109.5 . . ?
H21A C21 H21B 109.5 . . ?
H21A C21 H21C 109.5 . . ?
H21B C21 H21C 109.5 . . ?
C23 C22 C2 122.8(2) . . ?
C23 C22 C27 118.3(2) . . ?
C27 C22 C2 118.9(2) . . ?
C22 C23 H23 119.3 . . ?
C22 C23 C24 121.4(2) . . ?
C24 C23 H23 119.3 . . ?
C23 C24 H24 120.2 . . ?
C23 C24 C25 119.5(2) . . ?
C25 C24 H24 120.2 . . ?
C24 C25 H25 120.2 . . ?
C26 C25 C24 119.6(2) . . ?
C26 C25 H25 120.2 . . ?
C25 C26 H26 119.6 . . ?
C25 C26 C27 120.7(2) . . ?
C27 C26 H26 119.6 . . ?
C22 C27 H27 119.8 . . ?
C26 C27 C22 120.3(2) . . ?
C26 C27 H27 119.8 . . ?
C29 C28 C2 123.0(2) . . ?
C29 C28 C33 117.3(2) . . ?
C33 C28 C2 119.7(2) . . ?
C28 C29 H29 119.5 . . ?
C28 C29 C30 121.0(2) . . ?
C30 C29 H29 119.5 . . ?
C29 C30 H30 119.6 . . ?
C31 C30 C29 120.8(3) . . ?
C31 C30 H30 119.6 . . ?
C30 C31 H31 120.7 . . ?
C30 C31 C32 118.7(2) . . ?
C32 C31 H31 120.7 . . ?
C31 C32 H32 119.6 . . ?
C33 C32 C31 120.7(3) . . ?
C33 C32 H32 119.6 . . ?
C28 C33 H33 119.2 . . ?
C32 C33 C28 121.5(2) . . ?
C32 C33 H33 119.2 . . ?

loop_
_geom_bond_atom_site_label_1
_geom_bond_atom_site_label_2
_geom_bond_distance
_geom_bond_site_symmetry_2
_geom_bond_publ_flag
Au1 C1 1.994(2) . ?
Au1 Cl1 2.2903(6) . ?
C1 N1 1.325(3) . ?
C1 C2 1.560(3) . ?
Fe1 C3 1.991(2) . ?
Fe1 C4 2.033(3) . ?
Fe1 C5 2.071(3) . ?
Fe1 C6 2.056(3) . ?
Fe1 C7 2.003(3) . ?
Fe1 C8 1.943(2) . ?
Fe1 C9 2.013(3) . ?
Fe1 C10 2.063(3) . ?
Fe1 C11 2.070(3) . ?
Fe1 C12 2.030(3) . ?
N1 C8 1.450(3) . ?
N1 C13 1.470(3) . ?
C2 C3 1.534(3) . ?
C2 C22 1.548(3) . ?
C2 C28 1.557(3) . ?
C3 C4 1.443(4) . ?
C3 C7 1.436(4) . ?
C4 H4 0.9500 . ?
C4 C5 1.427(4) . ?
C5 H5 0.9500 . ?
C5 C6 1.406(4) . ?
C6 H6 0.9500 . ?
C6 C7 1.427(3) . ?
C7 H7 0.9500 . ?
C8 C9 1.438(3) . ?
C8 C12 1.426(4) . ?
C9 H9 0.9500 . ?
C9 C10 1.427(3) . ?
C10 H10 0.9500 . ?
C10 C11 1.417(4) . ?
C11 H11 0.9500 . ?
C11 C12 1.426(4) . ?
C12 H12 0.9500 . ?
C13 C14 1.400(4) . ?
C13 C18 1.396(3) . ?
C14 C15 1.391(4) . ?
C14 C19 1.509(4) . ?
C15 H15 0.9500 . ?
C15 C16 1.395(4) . ?
C16 C17 1.390(4) . ?
C16 C20 1.511(4) . ?
C17 H17 0.9500 . ?
C17 C18 1.397(4) . ?
C18 C21 1.502(3) . ?
C19 H19A 0.9800 . ?
C19 H19B 0.9800 . ?
C19 H19C 0.9800 . ?
C20 H20A 0.9800 . ?
C20 H20B 0.9800 . ?
C20 H20C 0.9800 . ?
C21 H21A 0.9800 . ?
C21 H21B 0.9800 . ?
C21 H21C 0.9800 . ?
C22 C23 1.392(3) . ?
C22 C27 1.403(3) . ?
C23 H23 0.9500 . ?
C23 C24 1.392(4) . ?
C24 H24 0.9500 . ?
C24 C25 1.394(4) . ?
C25 H25 0.9500 . ?
C25 C26 1.384(4) . ?
C26 H26 0.9500 . ?
C26 C27 1.389(4) . ?
C27 H27 0.9500 . ?
C28 C29 1.393(3) . ?
C28 C33 1.404(3) . ?
C29 H29 0.9500 . ?
C29 C30 1.399(4) . ?
C30 H30 0.9500 . ?
C30 C31 1.384(4) . ?
C31 H31 0.9500 . ?
C31 C32 1.388(4) . ?
C32 H32 0.9500 . ?
C32 C33 1.382(4) . ?
C33 H33 0.9500 . ?

loop_
_geom_torsion_atom_site_label_1
_geom_torsion_atom_site_label_2
_geom_torsion_atom_site_label_3
_geom_torsion_atom_site_label_4
_geom_torsion
_geom_torsion_site_symmetry_1
_geom_torsion_site_symmetry_2
_geom_torsion_site_symmetry_3
_geom_torsion_site_symmetry_4
_geom_torsion_publ_flag
Au1 C1 N1 C8 -170.53(19) . . . . ?
Au1 C1 N1 C13 12.6(3) . . . . ?
Au1 C1 C2 C3 -157.68(17) . . . . ?
Au1 C1 C2 C22 80.7(2) . . . . ?
Au1 C1 C2 C28 -35.4(2) . . . . ?
C1 N1 C8 Fe1 -27.3(4) . . . . ?
C1 N1 C8 C9 63.6(4) . . . . ?
C1 N1 C8 C12 -116.9(3) . . . . ?
C1 N1 C13 C14 78.8(3) . . . . ?
C1 N1 C13 C18 -105.3(3) . . . . ?
C1 C2 C3 Fe1 -34.6(3) . . . . ?
C1 C2 C3 C4 -124.1(3) . . . . ?
C1 C2 C3 C7 53.7(3) . . . . ?
C1 C2 C22 C23 21.7(3) . . . . ?
C1 C2 C22 C27 -160.5(2) . . . . ?
C1 C2 C28 C29 -104.1(3) . . . . ?
C1 C2 C28 C33 77.4(3) . . . . ?
Fe1 C3 C4 C5 59.43(18) . . . . ?
Fe1 C3 C7 C6 -60.40(19) . . . . ?
Fe1 C4 C5 C6 58.1(2) . . . . ?
Fe1 C5 C6 C7 56.97(19) . . . . ?
Fe1 C6 C7 C3 58.58(18) . . . . ?
Fe1 C8 C9 C10 -60.16(17) . . . . ?
Fe1 C8 C12 C11 59.10(18) . . . . ?
Fe1 C9 C10 C11 -58.17(19) . . . . ?
Fe1 C10 C11 C12 -57.32(18) . . . . ?
Fe1 C11 C12 C8 -55.75(17) . . . . ?
N1 C1 C2 C3 26.4(3) . . . . ?
N1 C1 C2 C22 -95.2(3) . . . . ?
N1 C1 C2 C28 148.7(2) . . . . ?
N1 C8 C9 Fe1 -117.4(3) . . . . ?
N1 C8 C9 C10 -177.5(2) . . . . ?
N1 C8 C12 Fe1 118.0(2) . . . . ?
N1 C8 C12 C11 177.1(2) . . . . ?
N1 C13 C14 C15 173.2(2) . . . . ?
N1 C13 C14 C19 -7.9(4) . . . . ?
N1 C13 C18 C17 -173.1(2) . . . . ?
N1 C13 C18 C21 8.2(4) . . . . ?
C2 C1 N1 C8 5.5(4) . . . . ?
C2 C1 N1 C13 -171.4(2) . . . . ?
C2 C3 C4 Fe1 117.7(2) . . . . ?
C2 C3 C4 C5 177.1(2) . . . . ?
C2 C3 C7 Fe1 -116.9(2) . . . . ?
C2 C3 C7 C6 -177.3(2) . . . . ?
C2 C22 C23 C24 174.9(2) . . . . ?
C2 C22 C27 C26 -176.5(2) . . . . ?
C2 C28 C29 C30 -178.4(2) . . . . ?
C2 C28 C33 C32 177.9(2) . . . . ?
C3 C2 C22 C23 -104.7(3) . . . . ?
C3 C2 C22 C27 73.2(3) . . . . ?
C3 C2 C28 C29 22.6(3) . . . . ?
C3 C2 C28 C33 -156.0(2) . . . . ?
C3 C4 C5 Fe1 -57.20(18) . . . . ?
C3 C4 C5 C6 0.9(3) . . . . ?
C4 C3 C7 Fe1 61.28(17) . . . . ?
C4 C3 C7 C6 0.9(3) . . . . ?
C4 C5 C6 Fe1 -57.30(19) . . . . ?
C4 C5 C6 C7 -0.3(3) . . . . ?
C5 C6 C7 Fe1 -58.9(2) . . . . ?
C5 C6 C7 C3 -0.4(3) . . . . ?
C7 C3 C4 Fe1 -60.51(17) . . . . ?
C7 C3 C4 C5 -1.1(3) . . . . ?
C8 N1 C13 C14 -98.6(3) . . . . ?
C8 N1 C13 C18 77.3(3) . . . . ?
C8 C9 C10 Fe1 56.80(17) . . . . ?
C8 C9 C10 C11 -1.4(3) . . . . ?
C9 C8 C12 Fe1 -62.47(17) . . . . ?
C9 C8 C12 C11 -3.4(3) . . . . ?
C9 C10 C11 Fe1 56.63(18) . . . . ?
C9 C10 C11 C12 -0.7(3) . . . . ?
C10 C11 C12 Fe1 58.26(19) . . . . ?
C10 C11 C12 C8 2.5(3) . . . . ?
C12 C8 C9 Fe1 63.09(18) . . . . ?
C12 C8 C9 C10 2.9(3) . . . . ?
C13 N1 C8 Fe1 149.82(18) . . . . ?
C13 N1 C8 C9 -119.3(3) . . . . ?
C13 N1 C8 C12 60.2(3) . . . . ?
C13 C14 C15 C16 0.0(4) . . . . ?
C14 C13 C18 C17 2.6(4) . . . . ?
C14 C13 C18 C21 -176.1(2) . . . . ?
C14 C15 C16 C17 2.5(4) . . . . ?
C14 C15 C16 C20 -176.8(2) . . . . ?
C15 C16 C17 C18 -2.5(4) . . . . ?
C16 C17 C18 C13 0.1(4) . . . . ?
C16 C17 C18 C21 178.8(2) . . . . ?
C18 C13 C14 C15 -2.6(4) . . . . ?
C18 C13 C14 C19 176.4(2) . . . . ?
C19 C14 C15 C16 -179.0(2) . . . . ?
C20 C16 C17 C18 176.8(2) . . . . ?
C22 C2 C3 Fe1 86.3(2) . . . . ?
C22 C2 C3 C4 -3.2(3) . . . . ?
C22 C2 C3 C7 174.7(2) . . . . ?
C22 C2 C28 C29 140.6(2) . . . . ?
C22 C2 C28 C33 -37.9(3) . . . . ?
C22 C23 C24 C25 1.9(4) . . . . ?
C23 C22 C27 C26 1.4(4) . . . . ?
C23 C24 C25 C26 0.8(4) . . . . ?
C24 C25 C26 C27 -2.4(4) . . . . ?
C25 C26 C27 C22 1.2(4) . . . . ?
C27 C22 C23 C24 -3.0(4) . . . . ?
C28 C2 C3 Fe1 -155.65(17) . . . . ?
C28 C2 C3 C4 114.9(3) . . . . ?
C28 C2 C3 C7 -67.3(3) . . . . ?
C28 C2 C22 C23 136.7(2) . . . . ?
C28 C2 C22 C27 -45.4(3) . . . . ?
C28 C29 C30 C31 0.6(4) . . . . ?
C29 C28 C33 C32 -0.8(4) . . . . ?
C29 C30 C31 C32 -0.8(4) . . . . ?
C30 C31 C32 C33 0.2(4) . . . . ?
C31 C32 C33 C28 0.6(4) . . . . ?
C33 C28 C29 C30 0.2(4) . . . . ?
